data_7121354
loop_
_publ_author_name
'Huang, Xin-Da'
'Kurmoo, Mohamedally'
'Bao, Song-Song'
'Fan, Kun'
'Xu, Yan'
'Hu, Zhao-Bo'
'Zheng, Li-Min'

_publ_section_title
;
 Coupling photo-, mechano- and thermochromism and single-ion-magnetism of
 two mononuclear dysprosium-anthracene-phosphonate complexes.
;
_journal_issue 26
_journal_name_full 'Chemical communications (Cambridge, England)'
_journal_page_first 3278
_journal_page_last 3281
_journal_paper_doi 10.1039/c8cc00220g
_journal_volume 54
_journal_year 2018
_chemical_compound_source 9-chloromethylanthracene
_chemical_formula_moiety 'C19 H21 O3 P'
_chemical_formula_sum 'C19 H21 O3 P'
_chemical_formula_weight 328.33
_chemical_name_systematic 9-diethylphosphonomethylanthracene
_space_group_crystal_system triclinic
_space_group_IT_number 2
_space_group_name_Hall '-P 1'
_space_group_name_H-M_alt 'P -1'
_symmetry_space_group_name_Hall '-P 1'
_symmetry_space_group_name_H-M 'P -1'
_atom_sites_solution_hydrogens geom
_audit_creation_method SHELXL-2014
_audit_update_record
;
2018-01-06 deposited with the CCDC.
2018-03-05 downloaded from the CCDC.
;
_cell_angle_alpha 107.538(2)
_cell_angle_beta 97.061(2)
_cell_angle_gamma 108.815(2)
_cell_formula_units_Z 2
_cell_length_a 9.5176(7)
_cell_length_b 9.6204(7)
_cell_length_c 10.3715(7)
_cell_measurement_reflns_used 3820
_cell_measurement_temperature 150(2)
_cell_measurement_theta_max 27.415
_cell_measurement_theta_min 2.331
_cell_volume 831.24(10)
_computing_cell_refinement SMART
_computing_data_collection 'SMART (Bruker, 2000)'
_computing_data_reduction 'SAINT (Bruker, 2000)'
_computing_molecular_graphics SHELXTL
_computing_publication_material SHELXTL
_computing_structure_refinement 'SHELXL-2014 (Sheldrick, 2014)'
_computing_structure_solution 'SHELXTL (Bruker, 2000)'
_diffrn_ambient_temperature 150(2)
_diffrn_measured_fraction_theta_full 0.990
_diffrn_measured_fraction_theta_max 0.990
_diffrn_measurement_device_type 'Bruker Adventure D8'
_diffrn_radiation_type MoK\a
_diffrn_radiation_wavelength 0.71073
_diffrn_reflns_av_R_equivalents 0.0314
_diffrn_reflns_av_unetI/netI 0.0473
_diffrn_reflns_Laue_measured_fraction_full 0.990
_diffrn_reflns_Laue_measured_fraction_max 0.990
_diffrn_reflns_limit_h_max 12
_diffrn_reflns_limit_h_min -12
_diffrn_reflns_limit_k_max 12
_diffrn_reflns_limit_k_min -12
_diffrn_reflns_limit_l_max 9
_diffrn_reflns_limit_l_min -13
_diffrn_reflns_number 7394
_diffrn_reflns_point_group_measured_fraction_full 0.990
_diffrn_reflns_point_group_measured_fraction_max 0.990
_diffrn_reflns_theta_full 25.242
_diffrn_reflns_theta_max 27.421
_diffrn_reflns_theta_min 2.331
_exptl_absorpt_coefficient_mu 0.178
_exptl_absorpt_correction_T_max 0.995
_exptl_absorpt_correction_T_min 0.982
_exptl_absorpt_correction_type multi-scan
_exptl_absorpt_process_details 'SADABS 2014/5'
_exptl_crystal_colour yellow
_exptl_crystal_density_diffrn 1.312
_exptl_crystal_description block
_exptl_crystal_F_000 348
_exptl_crystal_preparation Luminescent
_exptl_crystal_recrystallization_method 'Re-crystallisation from solvent: ethyl acetate'
_exptl_crystal_size_max 0.100
_exptl_crystal_size_mid 0.100
_exptl_crystal_size_min 0.030
_refine_diff_density_max 0.355
_refine_diff_density_min -0.310
_refine_diff_density_rms 0.053
_refine_ls_extinction_method none
_refine_ls_goodness_of_fit_ref 1.048
_refine_ls_hydrogen_treatment constr
_refine_ls_matrix_type full
_refine_ls_number_parameters 210
_refine_ls_number_reflns 3762
_refine_ls_number_restraints 0
_refine_ls_restrained_S_all 1.048
_refine_ls_R_factor_all 0.0566
_refine_ls_R_factor_gt 0.0462
_refine_ls_shift/su_max 0.001
_refine_ls_shift/su_mean 0.000
_refine_ls_structure_factor_coef Fsqd
_refine_ls_weighting_details 'w=1/[\s^2^(Fo^2^)+(0.0603P)^2^+0.4276P] where P=(Fo^2^+2Fc^2^)/3'
_refine_ls_weighting_scheme calc
_refine_ls_wR_factor_gt 0.1213
_refine_ls_wR_factor_ref 0.1276
_reflns_Friedel_coverage 0.000
_reflns_number_gt 3184
_reflns_number_total 3762
_reflns_threshold_expression 'I > 2\s(I)'
_cod_data_source_file c8cc00220g2.cif
_cod_data_source_block depma
_cod_depositor_comments 'Adding full bibliography for 7121354--7121356.cif.'
_cod_database_code 7121354
_shelx_space_group_comment
;
The symmetry employed for this shelxl refinement is uniquely defined
by the following loop, which should always be used as a source of
symmetry information in preference to the above space-group names.
They are only intended as comments.
;
_shelx_estimated_absorpt_t_min 0.982
_shelx_estimated_absorpt_t_max 0.995
_shelxl_version_number 2014-3

loop_
_space_group_symop_operation_xyz
'x, y, z'
'-x, -y, -z'

loop_
_atom_site_label
_atom_site_type_symbol
_atom_site_fract_x
_atom_site_fract_y
_atom_site_fract_z
_atom_site_U_iso_or_equiv
_atom_site_adp_type
_atom_site_occupancy
_atom_site_site_symmetry_order
_atom_site_calc_flag
_atom_site_refinement_flags_posn
_atom_site_refinement_flags_adp
P1 P 0.69711(5) 0.36703(5) 0.78485(4) 0.02076(14) Uani 1 1 d . .
C1 C 0.58969(19) 0.3635(2) 0.62837(16) 0.0206(3) Uani 1 1 d . .
H1A H 0.5261 0.2526 0.5689 0.025 Uiso 1 1 calc R U
H1B H 0.5196 0.4185 0.6534 0.025 Uiso 1 1 calc R U
C2 C 0.68758(18) 0.43946(19) 0.54466(16) 0.0185(3) Uani 1 1 d . .
C3 C 0.72344(19) 0.60031(19) 0.56520(16) 0.0192(3) Uani 1 1 d . .
C4 C 0.6750(2) 0.7010(2) 0.66633(18) 0.0245(4) Uani 1 1 d . .
H4 H 0.6167 0.6597 0.7238 0.029 Uiso 1 1 calc R U
C5 C 0.7110(2) 0.8554(2) 0.68187(19) 0.0293(4) Uani 1 1 d . .
H5 H 0.6785 0.9199 0.7508 0.035 Uiso 1 1 calc R U
C6 C 0.7961(2) 0.9213(2) 0.5971(2) 0.0293(4) Uani 1 1 d . .
H6 H 0.8187 1.0285 0.6080 0.035 Uiso 1 1 calc R U
C7 C 0.8449(2) 0.8304(2) 0.50047(19) 0.0255(4) Uani 1 1 d . .
H7 H 0.9016 0.8748 0.4436 0.031 Uiso 1 1 calc R U
C8 C 0.81310(19) 0.66880(19) 0.48201(16) 0.0200(3) Uani 1 1 d . .
C9 C 0.86997(19) 0.5789(2) 0.38679(17) 0.0220(3) Uani 1 1 d . .
H9 H 0.9321 0.6260 0.3346 0.026 Uiso 1 1 calc R U
C10 C 0.83713(19) 0.4208(2) 0.36685(16) 0.0204(3) Uani 1 1 d . .
C11 C 0.8979(2) 0.3304(2) 0.26974(18) 0.0262(4) Uani 1 1 d . .
H11 H 0.9634 0.3796 0.2208 0.031 Uiso 1 1 calc R U
C12 C 0.8631(2) 0.1754(2) 0.24661(19) 0.0315(4) Uani 1 1 d . .
H12 H 0.9038 0.1166 0.1813 0.038 Uiso 1 1 calc R U
C13 C 0.7666(2) 0.1012(2) 0.3194(2) 0.0312(4) Uani 1 1 d . .
H13 H 0.7411 -0.0080 0.3011 0.037 Uiso 1 1 calc R U
C14 C 0.7094(2) 0.1843(2) 0.41579(18) 0.0250(4) Uani 1 1 d . .
H14 H 0.6463 0.1321 0.4646 0.030 Uiso 1 1 calc R U
C15 C 0.74264(19) 0.34855(19) 0.44482(16) 0.0194(3) Uani 1 1 d . .
C16 C 0.5986(3) 0.2001(3) 0.9391(2) 0.0371(5) Uani 1 1 d . .
H16A H 0.7107 0.2387 0.9755 0.044 Uiso 1 1 calc R U
H16B H 0.5585 0.0837 0.8965 0.044 Uiso 1 1 calc R U
C17 C 0.5275(3) 0.2479(3) 1.0542(2) 0.0475(6) Uani 1 1 d . .
H17A H 0.5652 0.3631 1.0945 0.071 Uiso 1 1 calc R U
H17B H 0.5539 0.2075 1.1260 0.071 Uiso 1 1 calc R U
H17C H 0.4161 0.2048 1.0188 0.071 Uiso 1 1 calc R U
C18 C 0.8577(3) 0.6125(3) 1.0148(2) 0.0455(6) Uani 1 1 d . .
H18A H 0.9494 0.5886 0.9997 0.055 Uiso 1 1 calc R U
H18B H 0.8174 0.5668 1.0826 0.055 Uiso 1 1 calc R U
C19 C 0.9004(4) 0.7817(3) 1.0712(3) 0.0757(11) Uani 1 1 d . .
H19A H 0.9231 0.8248 0.9984 0.114 Uiso 1 1 calc R U
H19B H 0.9913 0.8291 1.1491 0.114 Uiso 1 1 calc R U
H19C H 0.8158 0.8057 1.1044 0.114 Uiso 1 1 calc R U
O1 O 0.82539(15) 0.31521(16) 0.77459(13) 0.0297(3) Uani 1 1 d . .
O2 O 0.56607(17) 0.2637(2) 0.83495(17) 0.0493(5) Uani 1 1 d . .
O3 O 0.74424(19) 0.54248(17) 0.88584(14) 0.0438(4) Uani 1 1 d . .

loop_
_atom_site_aniso_label
_atom_site_aniso_U_11
_atom_site_aniso_U_22
_atom_site_aniso_U_33
_atom_site_aniso_U_23
_atom_site_aniso_U_13
_atom_site_aniso_U_12
P1 0.0211(2) 0.0262(2) 0.0155(2) 0.00959(17) 0.00319(16) 0.00824(18)
C1 0.0185(8) 0.0240(8) 0.0162(7) 0.0082(6) 0.0010(6) 0.0044(7)
C2 0.0166(8) 0.0211(8) 0.0145(7) 0.0072(6) -0.0004(6) 0.0037(6)
C3 0.0183(8) 0.0213(8) 0.0153(7) 0.0061(6) -0.0008(6) 0.0065(7)
C4 0.0257(9) 0.0269(9) 0.0199(8) 0.0066(7) 0.0035(7) 0.0110(7)
C5 0.0332(10) 0.0272(9) 0.0239(9) 0.0023(7) 0.0013(7) 0.0156(8)
C6 0.0297(10) 0.0184(8) 0.0319(9) 0.0061(7) -0.0051(7) 0.0067(7)
C7 0.0239(9) 0.0210(8) 0.0267(9) 0.0107(7) -0.0012(7) 0.0031(7)
C8 0.0177(8) 0.0198(8) 0.0182(8) 0.0073(6) -0.0021(6) 0.0036(6)
C9 0.0195(8) 0.0259(8) 0.0184(8) 0.0104(7) 0.0015(6) 0.0048(7)
C10 0.0194(8) 0.0251(8) 0.0145(7) 0.0060(6) -0.0002(6) 0.0083(7)
C11 0.0248(9) 0.0354(10) 0.0189(8) 0.0091(7) 0.0044(7) 0.0132(8)
C12 0.0371(11) 0.0368(10) 0.0221(9) 0.0042(8) 0.0052(8) 0.0225(9)
C13 0.0401(11) 0.0232(9) 0.0275(9) 0.0057(7) 0.0003(8) 0.0148(8)
C14 0.0287(9) 0.0207(8) 0.0236(8) 0.0090(7) 0.0018(7) 0.0077(7)
C15 0.0193(8) 0.0208(8) 0.0153(7) 0.0068(6) -0.0015(6) 0.0060(7)
C16 0.0449(12) 0.0476(12) 0.0362(11) 0.0301(10) 0.0190(9) 0.0225(10)
C17 0.0466(14) 0.0773(17) 0.0322(11) 0.0278(12) 0.0166(10) 0.0307(13)
C18 0.0545(15) 0.0390(12) 0.0238(10) 0.0059(9) -0.0127(9) 0.0069(11)
C19 0.093(2) 0.0468(15) 0.0573(17) -0.0160(13) -0.0345(16) 0.0409(16)
O1 0.0310(7) 0.0392(7) 0.0249(6) 0.0135(6) 0.0064(5) 0.0193(6)
O2 0.0292(8) 0.0889(13) 0.0504(9) 0.0563(10) 0.0137(7) 0.0179(8)
O3 0.0534(10) 0.0405(8) 0.0251(7) -0.0064(6) -0.0152(6) 0.0280(8)

loop_
_atom_type_symbol
_atom_type_description
_atom_type_scat_dispersion_real
_atom_type_scat_dispersion_imag
_atom_type_scat_source
C C 0.0033 0.0016 'International Tables Vol C Tables 4.2.6.8 and 6.1.1.4'
H H 0.0000 0.0000 'International Tables Vol C Tables 4.2.6.8 and 6.1.1.4'
O O 0.0106 0.0060 'International Tables Vol C Tables 4.2.6.8 and 6.1.1.4'
P P 0.1023 0.0942 'International Tables Vol C Tables 4.2.6.8 and 6.1.1.4'

loop_
_geom_angle_atom_site_label_1
_geom_angle_atom_site_label_2
_geom_angle_atom_site_label_3
_geom_angle
O1 P1 O3 114.01(8)
O1 P1 O2 114.03(9)
O3 P1 O2 106.12(10)
O1 P1 C1 117.79(8)
O3 P1 C1 102.20(8)
O2 P1 C1 101.02(8)
C2 C1 P1 114.06(11)
C2 C1 H1A 108.7
P1 C1 H1A 108.7
C2 C1 H1B 108.7
P1 C1 H1B 108.7
H1A C1 H1B 107.6
C15 C2 C3 119.77(15)
C15 C2 C1 119.72(14)
C3 C2 C1 120.51(14)
C2 C3 C4 123.14(16)
C2 C3 C8 119.54(15)
C4 C3 C8 117.32(15)
C5 C4 C3 121.23(17)
C5 C4 H4 119.4
C3 C4 H4 119.4
C4 C5 C6 121.24(17)
C4 C5 H5 119.4
C6 C5 H5 119.4
C7 C6 C5 119.48(16)
C7 C6 H6 120.3
C5 C6 H6 120.3
C6 C7 C8 121.51(17)
C6 C7 H7 119.2
C8 C7 H7 119.2
C9 C8 C7 120.81(16)
C9 C8 C3 119.99(15)
C7 C8 C3 119.19(15)
C8 C9 C10 120.98(16)
C8 C9 H9 119.5
C10 C9 H9 119.5
C9 C10 C11 120.33(16)
C9 C10 C15 119.85(15)
C11 C10 C15 119.82(16)
C12 C11 C10 120.82(18)
C12 C11 H11 119.6
C10 C11 H11 119.6
C11 C12 C13 120.10(17)
C11 C12 H12 119.9
C13 C12 H12 119.9
C14 C13 C12 120.92(17)
C14 C13 H13 119.5
C12 C13 H13 119.5
C13 C14 C15 121.41(18)
C13 C14 H14 119.3
C15 C14 H14 119.3
C2 C15 C14 123.34(16)
C2 C15 C10 119.79(15)
C14 C15 C10 116.88(15)
O2 C16 C17 110.30(17)
O2 C16 H16A 109.6
C17 C16 H16A 109.6
O2 C16 H16B 109.6
C17 C16 H16B 109.6
H16A C16 H16B 108.1
C16 C17 H17A 109.5
C16 C17 H17B 109.5
H17A C17 H17B 109.5
C16 C17 H17C 109.5
H17A C17 H17C 109.5
H17B C17 H17C 109.5
O3 C18 C19 111.07(19)
O3 C18 H18A 109.4
C19 C18 H18A 109.4
O3 C18 H18B 109.4
C19 C18 H18B 109.4
H18A C18 H18B 108.0
C18 C19 H19A 109.5
C18 C19 H19B 109.5
H19A C19 H19B 109.5
C18 C19 H19C 109.5
H19A C19 H19C 109.5
H19B C19 H19C 109.5
C16 O2 P1 121.96(14)
C18 O3 P1 123.20(14)

loop_
_geom_bond_atom_site_label_1
_geom_bond_atom_site_label_2
_geom_bond_distance
P1 O1 1.4639(13)
P1 O3 1.5742(14)
P1 O2 1.5763(15)
P1 C1 1.7936(16)
C1 C2 1.516(2)
C1 H1A 0.9900
C1 H1B 0.9900
C2 C15 1.412(2)
C2 C3 1.414(2)
C3 C4 1.430(2)
C3 C8 1.438(2)
C4 C5 1.365(3)
C4 H4 0.9500
C5 C6 1.418(3)
C5 H5 0.9500
C6 C7 1.354(3)
C6 H6 0.9500
C7 C8 1.431(2)
C7 H7 0.9500
C8 C9 1.391(2)
C9 C10 1.394(2)
C9 H9 0.9500
C10 C11 1.430(2)
C10 C15 1.435(2)
C11 C12 1.356(3)
C11 H11 0.9500
C12 C13 1.413(3)
C12 H12 0.9500
C13 C14 1.366(3)
C13 H13 0.9500
C14 C15 1.434(2)
C14 H14 0.9500
C16 O2 1.440(2)
C16 C17 1.470(3)
C16 H16A 0.9900
C16 H16B 0.9900
C17 H17A 0.9800
C17 H17B 0.9800
C17 H17C 0.9800
C18 O3 1.429(2)
C18 C19 1.448(3)
C18 H18A 0.9900
C18 H18B 0.9900
C19 H19A 0.9800
C19 H19B 0.9800
C19 H19C 0.9800

loop_
_geom_torsion_atom_site_label_1
_geom_torsion_atom_site_label_2
_geom_torsion_atom_site_label_3
_geom_torsion_atom_site_label_4
_geom_torsion
O1 P1 C1 C2 -48.62(15)
O3 P1 C1 C2 77.16(14)
O2 P1 C1 C2 -173.48(13)
P1 C1 C2 C15 87.60(16)
P1 C1 C2 C3 -92.76(16)
C15 C2 C3 C4 -178.54(15)
C1 C2 C3 C4 1.8(2)
C15 C2 C3 C8 1.3(2)
C1 C2 C3 C8 -178.37(14)
C2 C3 C4 C5 -179.40(15)
C8 C3 C4 C5 0.8(2)
C3 C4 C5 C6 0.8(3)
C4 C5 C6 C7 -1.2(3)
C5 C6 C7 C8 -0.2(3)
C6 C7 C8 C9 -177.02(16)
C6 C7 C8 C3 1.8(2)
C2 C3 C8 C9 -3.0(2)
C4 C3 C8 C9 176.80(15)
C2 C3 C8 C7 178.10(14)
C4 C3 C8 C7 -2.1(2)
C7 C8 C9 C10 -178.93(15)
C3 C8 C9 C10 2.2(2)
C8 C9 C10 C11 -179.28(15)
C8 C9 C10 C15 0.3(2)
C9 C10 C11 C12 -178.11(16)
C15 C10 C11 C12 2.3(3)
C10 C11 C12 C13 -0.4(3)
C11 C12 C13 C14 -1.3(3)
C12 C13 C14 C15 1.2(3)
C3 C2 C15 C14 -178.87(14)
C1 C2 C15 C14 0.8(2)
C3 C2 C15 C10 1.2(2)
C1 C2 C15 C10 -179.12(14)
C13 C14 C15 C2 -179.21(16)
C13 C14 C15 C10 0.7(2)
C9 C10 C15 C2 -2.1(2)
C11 C10 C15 C2 177.53(15)
C9 C10 C15 C14 178.02(14)
C11 C10 C15 C14 -2.4(2)
C17 C16 O2 P1 125.1(2)
O1 P1 O2 C16 37.4(2)
O3 P1 O2 C16 -88.91(18)
C1 P1 O2 C16 164.80(17)
C19 C18 O3 P1 168.0(2)
O1 P1 O3 C18 -38.5(2)
O2 P1 O3 C18 87.8(2)
C1 P1 O3 C18 -166.76(19)
